data_7034469
loop_
_publ_author_name
'Haiges, Ralf'
'Christe, Karl O.'

_publ_section_title
;
 5-(Fluorodinitromethyl)-2H-tetrazole and its tetrazolates - Preparation
 and Characterization of New High Energy Compounds.
;
_journal_issue 22
_journal_name_full 'Dalton transactions (Cambridge, England : 2003)'
_journal_page_first 10166
_journal_page_last 10176
_journal_paper_doi 10.1039/c5dt00291e
_journal_volume 44
_journal_year 2015
_chemical_formula_moiety 'C2 H2 N3 Na O5'
_chemical_formula_sum 'C2 H2 N3 Na O5'
_chemical_formula_weight 171.06
_chemical_name_common NaDinitrocyanomethide
_chemical_name_systematic 'sodium dinitrocyanomethide'
_space_group_crystal_system orthorhombic
_space_group_IT_number 19
_space_group_name_Hall 'P 2ac 2ab'
_space_group_name_H-M_alt 'P 21 21 21'
_symmetry_space_group_name_Hall 'P 2ac 2ab'
_symmetry_space_group_name_H-M 'P 21 21 21'
_atom_sites_solution_hydrogens difmap
_cell_angle_alpha 90
_cell_angle_beta 90
_cell_angle_gamma 90
_cell_formula_units_Z 8
_cell_length_a 7.5138(6)
_cell_length_b 8.1663(6)
_cell_length_c 19.9151(14)
_cell_measurement_reflns_used 30172
_cell_measurement_temperature 100.(2)
_cell_measurement_theta_max 30.50
_cell_measurement_theta_min 2.04
_cell_volume 1221.99(16)
_computing_cell_refinement 'APEX2 v2014.9-0 (Bruker AXS)'
_computing_data_collection 'Bruker Instrument Service v2012.12.0.3'
_computing_data_reduction 'SAINT V8.34A (Bruker AXS, 2013)'
_computing_publication_material 'SHELXTL XL 2014/6 (Bruker AXS)'
_computing_structure_refinement 'SHELXTL XL 2014/6 (Bruker AXS)'
_computing_structure_solution 'SHELXTL XT 2014/4 (Bruker AXS)'
_diffrn_ambient_temperature 100.(2)
_diffrn_measured_fraction_theta_full 0.999
_diffrn_measured_fraction_theta_max 0.999
_diffrn_measurement_device_type 'Bruker APEX II CCD'
_diffrn_measurement_method 'omega- and phi-scans'
_diffrn_radiation_monochromator 'TRIUMPH curved-crystal'
_diffrn_radiation_type 'MoK\a '
_diffrn_radiation_wavelength 0.71073
_diffrn_reflns_av_R_equivalents 0.0355
_diffrn_reflns_av_unetI/netI 0.0194
_diffrn_reflns_limit_h_max 10
_diffrn_reflns_limit_h_min -10
_diffrn_reflns_limit_k_max 11
_diffrn_reflns_limit_k_min -11
_diffrn_reflns_limit_l_max 27
_diffrn_reflns_limit_l_min -28
_diffrn_reflns_number 30172
_diffrn_reflns_theta_full 30.50
_diffrn_reflns_theta_max 30.50
_diffrn_reflns_theta_min 2.04
_diffrn_source 'fine-focus tube'
_exptl_absorpt_coefficient_mu 0.237
_exptl_absorpt_correction_T_max 0.97
_exptl_absorpt_correction_T_min 0.85
_exptl_absorpt_correction_type multi-scan
_exptl_absorpt_process_details 'Bruker SADABS V2014/4'
_exptl_crystal_colour 'clear yellow'
_exptl_crystal_density_diffrn 1.860
_exptl_crystal_density_method 'not measured'
_exptl_crystal_description prism
_exptl_crystal_F_000 688
_exptl_crystal_size_max 0.700
_exptl_crystal_size_mid 0.185
_exptl_crystal_size_min 0.148
_refine_diff_density_max 0.360
_refine_diff_density_min -0.306
_refine_ls_abs_structure_details
;
Flack x determined using 1462 quotients [(I+)-(I-)]/[(I+)+(I-)]
(Parsons, Flack and Wagner, Acta Cryst. B69 (2013) 249-259).
;
_refine_ls_abs_structure_Flack 0.07(10)
_refine_ls_extinction_method none
_refine_ls_goodness_of_fit_ref 1.060
_refine_ls_hydrogen_treatment constr
_refine_ls_matrix_type full
_refine_ls_number_parameters 201
_refine_ls_number_reflns 3734
_refine_ls_number_restraints 0
_refine_ls_restrained_S_all 1.060
_refine_ls_R_factor_all 0.0274
_refine_ls_R_factor_gt 0.0253
_refine_ls_shift/su_max 0.000
_refine_ls_shift/su_mean 0.000
_refine_ls_structure_factor_coef Fsqd
_refine_ls_weighting_details 'w=1/[\s^2^(Fo^2^)+(0.0372P)^2^+0.2231P] where P=(Fo^2^+2Fc^2^)/3'
_refine_ls_weighting_scheme calc
_refine_ls_wR_factor_gt 0.0651
_refine_ls_wR_factor_ref 0.0661
_reflns_number_gt 3551
_reflns_number_total 3734
_reflns_threshold_expression 'I > 2\s(I)'
_cod_data_source_file c5dt00291e3.cif
_cod_data_source_block C2H2N3NaO5
_cod_depositor_comments 'Adding full bibliography for 7034468--7034474.cif.'
_cod_database_code 7034469

loop_
_space_group_symop_operation_xyz
'x, y, z'
'x+1/2, -y+1/2, -z'
'-x, y+1/2, -z+1/2'
'-x+1/2, -y, z+1/2'

loop_
_atom_site_type_symbol
_atom_site_label
_atom_site_fract_x
_atom_site_fract_y
_atom_site_fract_z
_atom_site_U_iso_or_equiv
_atom_site_adp_type
_atom_site_calc_flag
_atom_site_refinement_flags_adp
_atom_site_refinement_flags_posn
_atom_site_occupancy
C C1 0.98170(19) 0.38640(17) 0.54451(7) 0.0111(2) Uani d . . 1
C C2 0.9879(2) 0.23515(18) 0.57913(7) 0.0142(3) Uani d . . 1
C C3 0.0280(2) 0.33654(19) 0.77799(7) 0.0135(3) Uani d . . 1
C C4 -0.1286(2) 0.3679(2) 0.74112(8) 0.0169(3) Uani d . . 1
N N1 0.81561(17) 0.45014(16) 0.52825(6) 0.0104(2) Uani d . . 1
N N2 1.14153(17) 0.46024(16) 0.52758(6) 0.0106(2) Uani d . . 1
N N3 0.9936(2) 0.11141(19) 0.60633(8) 0.0254(3) Uani d . . 1
N N4 0.19101(18) 0.37860(17) 0.74918(6) 0.0133(2) Uani d . . 1
N N5 0.01080(18) 0.28539(15) 0.84422(6) 0.0122(2) Uani d . . 1
N N6 -0.2565(2) 0.3917(3) 0.71184(8) 0.0289(4) Uani d . . 1
Na Na1 0.47850(9) 0.37895(8) 0.64290(3) 0.01413(13) Uani d . . 1
Na Na2 0.47560(8) 0.65522(7) 0.49546(3) 0.01415(13) Uani d . . 1
O O1 0.68419(14) 0.37207(15) 0.54956(6) 0.0152(2) Uani d . . 1
O O2 0.79752(15) 0.57655(14) 0.49395(6) 0.0147(2) Uani d . . 1
O O3 1.28019(14) 0.38769(15) 0.54531(6) 0.0150(2) Uani d . . 1
O O4 1.14895(16) 0.59222(14) 0.49632(6) 0.0150(2) Uani d . . 1
O O5 0.33501(15) 0.35773(17) 0.77811(6) 0.0197(2) Uani d . . 1
O O6 0.18246(17) 0.43980(17) 0.69138(6) 0.0203(3) Uani d . . 1
O O7 0.14091(17) 0.25245(17) 0.87974(6) 0.0186(2) Uani d . . 1
O O8 -0.14389(16) 0.27725(16) 0.86673(6) 0.0183(2) Uani d . . 1
O O1S 0.49294(15) 0.66061(13) 0.61653(5) 0.0151(2) Uani d . . 1
H H1S 0.5868 0.7036 0.6369 0.023 Uiso d U R 1
H H2S 0.4076 0.6942 0.6326 0.023 Uiso d U R 1
O O2S 0.4228(2) 0.10316(17) 0.64656(8) 0.0302(3) Uani d . . 1
H H3S 0.3084 0.0859 0.6521 0.045 Uiso d U R 1
H H4S 0.4809 0.0589 0.6802 0.045 Uiso d U R 1

loop_
_atom_site_aniso_label
_atom_site_aniso_U_11
_atom_site_aniso_U_22
_atom_site_aniso_U_33
_atom_site_aniso_U_12
_atom_site_aniso_U_13
_atom_site_aniso_U_23
C1 0.0093(6) 0.0115(5) 0.0125(6) 0.0005(5) -0.0005(5) 0.0016(5)
C2 0.0117(7) 0.0160(6) 0.0148(6) 0.0015(6) 0.0013(5) 0.0010(5)
C3 0.0118(6) 0.0192(7) 0.0094(6) -0.0002(6) 0.0009(5) 0.0001(5)
C4 0.0135(7) 0.0257(8) 0.0115(6) 0.0012(6) 0.0024(5) -0.0017(6)
N1 0.0095(5) 0.0119(5) 0.0098(5) 0.0002(4) -0.0007(4) -0.0026(5)
N2 0.0095(5) 0.0124(6) 0.0098(5) -0.0010(5) 0.0005(4) -0.0031(5)
N3 0.0264(8) 0.0196(6) 0.0302(7) 0.0025(6) 0.0033(6) 0.0085(6)
N4 0.0127(6) 0.0149(6) 0.0122(5) 0.0000(5) 0.0011(4) 0.0009(5)
N5 0.0130(6) 0.0128(5) 0.0106(5) -0.0010(5) 0.0011(5) -0.0016(4)
N6 0.0184(7) 0.0506(11) 0.0177(7) 0.0048(7) -0.0023(5) -0.0008(7)
Na1 0.0122(3) 0.0166(3) 0.0135(3) -0.0002(2) 0.0001(2) 0.0025(2)
Na2 0.0119(3) 0.0159(3) 0.0146(3) -0.0002(2) -0.0014(2) 0.0020(2)
O1 0.0099(5) 0.0187(5) 0.0169(5) -0.0035(4) 0.0033(4) -0.0030(5)
O2 0.0149(5) 0.0140(5) 0.0154(5) 0.0027(4) -0.0032(4) 0.0021(4)
O3 0.0094(5) 0.0206(5) 0.0150(5) 0.0026(4) -0.0031(4) -0.0024(4)
O4 0.0157(5) 0.0116(5) 0.0179(5) -0.0019(4) 0.0033(4) 0.0026(4)
O5 0.0115(5) 0.0262(6) 0.0214(5) -0.0003(5) -0.0011(4) 0.0046(5)
O6 0.0197(6) 0.0287(6) 0.0124(5) 0.0005(5) 0.0039(4) 0.0075(5)
O7 0.0180(6) 0.0253(6) 0.0125(5) 0.0049(5) -0.0023(4) 0.0030(5)
O8 0.0148(5) 0.0246(6) 0.0155(5) -0.0043(5) 0.0049(4) -0.0018(5)
O1S 0.0108(5) 0.0164(5) 0.0180(5) -0.0005(4) -0.0011(4) -0.0027(4)
O2S 0.0333(7) 0.0190(6) 0.0384(8) -0.0028(5) -0.0170(6) 0.0060(6)

loop_
_atom_type_symbol
_atom_type_description
_atom_type_scat_dispersion_real
_atom_type_scat_dispersion_imag
_atom_type_scat_source
C C 0.0033 0.0016 'International Tables Vol C Tables 4.2.6.8 and 6.1.1.4'
H H 0.0000 0.0000 'International Tables Vol C Tables 4.2.6.8 and 6.1.1.4'
N N 0.0061 0.0033 'International Tables Vol C Tables 4.2.6.8 and 6.1.1.4'
O O 0.0106 0.0060 'International Tables Vol C Tables 4.2.6.8 and 6.1.1.4'
Na Na 0.0362 0.0249 'International Tables Vol C Tables 4.2.6.8 and 6.1.1.4'

loop_
_geom_angle_atom_site_label_1
_geom_angle_atom_site_label_2
_geom_angle_atom_site_label_3
_geom_angle_site_symmetry_1
_geom_angle_site_symmetry_3
_geom_angle
N2 C1 N1 . . 123.94(12)
N2 C1 C2 . . 118.02(13)
N1 C1 C2 . . 118.02(13)
N3 C2 C1 . . 178.99(17)
N5 C3 N4 . . 123.10(13)
N5 C3 C4 . . 118.09(14)
N4 C3 C4 . . 118.26(13)
N6 C4 C3 . . 179.0(2)
O2 N1 O1 . . 121.53(13)
O2 N1 C1 . . 122.42(13)
O1 N1 C1 . . 116.05(12)
O4 N2 O3 . . 120.94(13)
O4 N2 C1 . . 122.48(13)
O3 N2 C1 . . 116.59(13)
O4 N2 Na2 . 1_655 53.48(7)
O3 N2 Na2 . 1_655 67.63(8)
C1 N2 Na2 . 1_655 174.10(10)
C2 N3 Na2 . 2_556 108.72(12)
O5 N4 O6 . . 121.73(13)
O5 N4 C3 . . 122.81(13)
O6 N4 C3 . . 115.45(13)
O5 N4 Na1 . . 72.64(8)
O6 N4 Na1 . . 52.77(8)
C3 N4 Na1 . . 156.19(10)
O7 N5 O8 . . 121.30(13)
O7 N5 C3 . . 122.33(13)
O8 N5 C3 . . 116.36(13)
O7 N5 Na2 . 4_565 56.19(7)
O8 N5 Na2 . 4_565 71.64(8)
C3 N5 Na2 . 4_565 152.34(10)
C4 N6 Na1 . 1_455 167.30(18)
O2S Na1 O1S . . 166.52(5)
O2S Na1 O1 . . 96.80(6)
O1S Na1 O1 . . 79.77(4)
O2S Na1 N6 . 1_655 100.04(7)
O1S Na1 N6 . 1_655 92.67(6)
O1 Na1 N6 . 1_655 84.91(5)
O2S Na1 O3 . 1_455 86.72(5)
O1S Na1 O3 . 1_455 79.82(4)
O1 Na1 O3 . 1_455 77.27(4)
N6 Na1 O3 1_655 1_455 161.61(6)
O2S Na1 O6 . . 91.19(6)
O1S Na1 O6 . . 86.13(5)
O1 Na1 O6 . . 151.51(5)
N6 Na1 O6 1_655 . 120.61(6)
O3 Na1 O6 1_455 . 75.94(4)
O2S Na1 O5 . . 81.03(5)
O1S Na1 O5 . . 106.33(4)
O1 Na1 O5 . . 161.47(5)
N6 Na1 O5 1_655 . 77.41(5)
O3 Na1 O5 1_455 . 120.74(4)
O6 Na1 O5 . . 46.93(4)
O2S Na1 N4 . . 81.16(5)
O1S Na1 N4 . . 100.91(4)
O1 Na1 N4 . . 174.00(5)
N6 Na1 N4 1_655 . 100.98(5)
O3 Na1 N4 1_455 . 96.94(4)
O6 Na1 N4 . . 23.84(4)
O5 Na1 N4 . . 23.99(3)
O2S Na1 H2S . . 157.7
O1S Na1 H2S . . 16.5
O1 Na1 H2S . . 95.3
N6 Na1 H2S 1_655 . 99.7
O3 Na1 H2S 1_455 . 77.7
O6 Na1 H2S . . 69.7
O5 Na1 H2S . . 93.2
N4 Na1 H2S . . 84.9
O1S Na2 O4 . 2_466 83.63(4)
O1S Na2 O2 . . 87.97(4)
O4 Na2 O2 2_466 . 72.69(4)
O1S Na2 O4 . 1_455 92.85(4)
O4 Na2 O4 2_466 1_455 133.95(4)
O2 Na2 O4 . 1_455 153.29(4)
O1S Na2 O2 . 2_466 86.03(4)
O4 Na2 O2 2_466 2_466 63.50(4)
O2 Na2 O2 . 2_466 136.17(4)
O4 Na2 O2 1_455 2_466 70.45(4)
O1S Na2 O7 . 4_564 154.89(5)
O4 Na2 O7 2_466 4_564 89.66(5)
O2 Na2 O7 . 4_564 113.11(4)
O4 Na2 O7 1_455 4_564 74.56(4)
O2 Na2 O7 2_466 4_564 69.39(4)
O1S Na2 O3 . 1_455 71.94(4)
O4 Na2 O3 2_466 1_455 155.45(5)
O2 Na2 O3 . 1_455 108.01(4)
O4 Na2 O3 1_455 1_455 47.74(4)
O2 Na2 O3 2_466 1_455 111.13(4)
O7 Na2 O3 4_564 1_455 111.43(4)
O1S Na2 O8 . 4_564 148.46(4)
O4 Na2 O8 2_466 4_564 70.60(4)
O2 Na2 O8 . 4_564 67.56(4)
O4 Na2 O8 1_455 4_564 118.03(4)
O2 Na2 O8 2_466 4_564 97.86(4)
O7 Na2 O8 4_564 4_564 45.96(4)
O3 Na2 O8 1_455 4_564 133.20(4)
O1S Na2 N3 . 2_456 133.67(5)
O4 Na2 N3 2_466 2_456 129.66(5)
O2 Na2 N3 . 2_456 76.14(4)
O4 Na2 N3 1_455 2_456 84.20(5)
O2 Na2 N3 2_466 2_456 134.52(5)
O7 Na2 N3 4_564 2_456 67.71(4)
O3 Na2 N3 1_455 2_456 72.30(4)
O8 Na2 N3 4_564 2_456 61.28(4)
O1S Na2 O1 . . 68.07(4)
O4 Na2 O1 2_466 . 110.40(4)
O2 Na2 O1 . . 45.59(4)
O4 Na2 O1 1_455 . 110.57(4)
O2 Na2 O1 2_466 . 154.07(4)
O7 Na2 O1 4_564 . 136.50(4)
O3 Na2 O1 1_455 . 63.03(3)
O8 Na2 O1 4_564 . 103.64(4)
N3 Na2 O1 2_456 . 69.91(4)
O1S Na2 N2 . 1_455 81.03(4)
O4 Na2 N2 2_466 1_455 150.17(5)
O2 Na2 N2 . 1_455 131.75(4)
O4 Na2 N2 1_455 1_455 23.53(4)
O2 Na2 N2 2_466 1_455 89.96(4)
O7 Na2 N2 4_564 1_455 93.49(4)
O3 Na2 N2 1_455 1_455 24.25(3)
O8 Na2 N2 4_564 1_455 130.02(4)
N3 Na2 N2 2_456 1_455 78.33(4)
O1 Na2 N2 . 1_455 87.25(4)
O1S Na2 N5 . 4_564 168.65(4)
O4 Na2 N5 2_466 4_564 85.08(4)
O2 Na2 N5 . 4_564 89.81(4)
O4 Na2 N5 1_455 4_564 94.13(4)
O2 Na2 N5 2_466 4_564 87.88(4)
O7 Na2 N5 4_564 4_564 23.48(4)
O3 Na2 N5 1_455 4_564 119.28(4)
O8 Na2 N5 4_564 4_564 24.00(3)
N3 Na2 N5 2_456 4_564 56.15(4)
O1 Na2 N5 . 4_564 117.41(4)
N2 Na2 N5 1_455 4_564 108.57(4)
N1 O1 Na1 . . 138.96(10)
N1 O1 Na2 . . 84.11(9)
Na1 O1 Na2 . . 85.65(4)
N1 O2 Na2 . . 108.16(9)
N1 O2 Na2 . 2_566 127.11(9)
Na2 O2 Na2 . 2_566 106.43(4)
N2 O3 Na1 . 1_655 138.17(10)
N2 O3 Na2 . 1_655 88.12(9)
Na1 O3 Na2 1_655 1_655 89.15(4)
N2 O4 Na2 . 2_566 132.26(10)
N2 O4 Na2 . 1_655 102.99(9)
Na2 O4 Na2 2_566 1_655 110.41(4)
N4 O5 Na1 . . 83.38(9)
N4 O6 Na1 . . 103.39(10)
N5 O7 Na2 . 4_565 100.33(9)
N5 O8 Na2 . 4_565 84.36(8)
Na1 O1S Na2 . . 101.64(4)
Na1 O1S H1S . . 108.7
Na2 O1S H1S . . 120.5
Na1 O1S H2S . . 102.5
Na2 O1S H2S . . 112.1
H1S O1S H2S . . 109.4
Na1 O2S H3S . . 109.9
Na1 O2S H4S . . 109.8
H3S O2S H4S . . 109.0

loop_
_geom_bond_atom_site_label_1
_geom_bond_atom_site_label_2
_geom_bond_site_symmetry_2
_geom_bond_distance
C1 N2 . 1.3855(19)
C1 N1 . 1.3904(19)
C1 C2 . 1.415(2)
C2 N3 . 1.147(2)
C3 N5 . 1.3896(18)
C3 N4 . 1.395(2)
C3 C4 . 1.411(2)
C4 N6 . 1.141(2)
N1 O2 . 1.2452(17)
N1 O1 . 1.2497(17)
N2 O4 . 1.2459(17)
N2 O3 . 1.2496(17)
N2 Na2 1_655 3.0406(15)
N3 Na2 2_556 2.9780(18)
N4 O5 . 1.2377(18)
N4 O6 . 1.2565(17)
N4 Na1 . 3.0243(14)
N5 O7 . 1.2362(18)
N5 O8 . 1.2476(18)
N5 Na2 4_565 3.0524(13)
N6 Na1 1_455 2.4207(17)
Na1 O2S . 2.2920(15)
Na1 O1S . 2.3618(13)
Na1 O1 . 2.4180(13)
Na1 N6 1_655 2.4207(17)
Na1 O3 1_455 2.4499(13)
Na1 O6 . 2.4754(14)
Na1 O5 . 2.9059(14)
Na1 H2S . 2.6369
Na2 O1S . 2.4150(13)
Na2 O4 2_466 2.4448(13)
Na2 O2 . 2.5029(13)
Na2 O4 1_455 2.5078(13)
Na2 O2 2_466 2.5755(13)
Na2 O7 4_564 2.5780(14)
Na2 O3 1_455 2.8133(14)
Na2 O8 4_564 2.9113(14)
Na2 N3 2_456 2.9779(18)
Na2 O1 . 2.9940(14)
Na2 N2 1_455 3.0407(15)
Na2 N5 4_564 3.0524(14)
O2 Na2 2_566 2.5754(13)
O3 Na1 1_655 2.4499(13)
O3 Na2 1_655 2.8134(14)
O4 Na2 2_566 2.4448(13)
O4 Na2 1_655 2.5078(13)
O7 Na2 4_565 2.5780(14)
O8 Na2 4_565 2.9112(13)
O1S H1S . 0.8866
O1S H2S . 0.7672
O2S H3S . 0.878
O2S H4S . 0.8777
